data_1532211
loop_
_publ_author_name
'Schoolaert, S.'
'Jung, W.'

_publ_section_title
;
 Synthese und Kristallstrukturen der Calcium-Iridiumsilicide Ca3 Ir4Si4
 und Ca2 Ir2 Si
;
_journal_name_full 'Zeitschrift fuer Anorganische und Allgemeine Chemie'
_journal_page_first 1806
_journal_page_last 1810
_journal_volume 628
_journal_year 2002
_chemical_formula_sum 'Ca2 Ir2 Si'
_space_group_IT_number 15
_symmetry_space_group_name_Hall '-C 2yc'
_symmetry_space_group_name_H-M 'C 1 2/c 1'
_cell_angle_alpha 90
_cell_angle_beta 100.212
_cell_angle_gamma 90
_cell_formula_units_Z 4
_cell_length_a 9.6567
_cell_length_b 5.8252
_cell_length_c 7.3019
_cell_volume 404.241
_citation_journal_id_ASTM ZAACAB
_cod_data_source_file Schoolaert_ZAACAB_2002_984.cif
_cod_data_source_block Ca2Ir2Si1
_cod_original_cell_volume 404.2411
_cod_original_formula_sum 'Ca2 Ir2 Si1'
_cod_database_code 1532211

loop_
_symmetry_equiv_pos_as_xyz
x,y,z
-x,y,-z+1/2
-x,-y,-z
x,-y,z-1/2
x+1/2,y+1/2,z
-x+1/2,y+1/2,-z+1/2
-x+1/2,-y+1/2,-z
x+1/2,-y+1/2,z-1/2

loop_
_atom_site_label
_atom_site_type_symbol
_atom_site_fract_x
_atom_site_fract_y
_atom_site_fract_z
_atom_site_occupancy
_atom_site_U_iso_or_equiv
Si1 Si 0 0.5665 0.25 1 0.0
Ca1 Ca 0.8536 0.871 0.8596 1 0.0
Ir1 Ir 0.13169 0.64112 0.00995 1 0.0
